data_7240363
loop_
_publ_author_name
'Ibrahim, Hamada Mohamed'
'Behbehani, Haider'
'Ahmed Arafa, Wael Abdelgayed'

_publ_section_title
;
 A facile, practical and metal-free microwave-assisted protocol for mono-
 and bis-[1,2,4]triazolo[1,5-a]pyridines synthesis utilizing
 1-amino-2-imino-pyridine derivatives as versatile precursors
;
_journal_issue 26
_journal_name_full 'RSC Advances'
_journal_page_first 15554
_journal_page_last 15572
_journal_paper_doi 10.1039/D0RA02256J
_journal_volume 10
_journal_year 2020
_chemical_formula_moiety 'C21 H13 Cl N4'
_chemical_formula_sum 'C21 H13 Cl N4'
_chemical_formula_weight 356.81
_space_group_IT_number 14
_space_group_name_Hall '-P 2yn'
_space_group_name_H-M_alt 'P 1 21/n 1'
_symmetry_cell_setting monoclinic
_symmetry_Int_Tables_number 14
_symmetry_space_group_name_Hall '-P 2yn'
_symmetry_space_group_name_H-M 'P 1 21/n 1'
_atom_sites_solution_hydrogens geom
_atom_sites_solution_primary direct
_atom_sites_solution_secondary difmap
_audit_block_doi 10.5517/ccdc.csd.cc24jts9
_audit_update_record
;
2020-02-06 deposited with the CCDC.	2020-04-13 downloaded from the CCDC.
;
_cell_angle_alpha 90.0000
_cell_angle_beta 94.79(3)
_cell_angle_gamma 90.0000
_cell_formula_units_Z 4
_cell_length_a 7.653(11)
_cell_length_b 6.928(9)
_cell_length_c 32.82(4)
_cell_measurement_reflns_used 284
_cell_measurement_temperature 150
_cell_measurement_theta_max 24.88
_cell_measurement_theta_min 5.33
_cell_volume 1734(4)
_computing_cell_refinement 'CrystalClear-SM Expert 2.0 r4'
_computing_data_collection 'CrystalClear-SM Expert 2.0 r4 (Rigaku, 2009)'
_computing_data_reduction 'CrystalClear-SM Expert 2.0 r4'
_computing_molecular_graphics 'CrystalStructure 4.0'
_computing_publication_material 'CrystalStructure 4.0 (Rigaku, 2010)'
_computing_structure_refinement 'SHELXL97 (Sheldrick, 2008)'
_computing_structure_solution 'Il Milione (Burla, et al., 2007)'
_diffrn_ambient_temperature 150
_diffrn_detector_area_resol_mean 10.000
_diffrn_measured_fraction_theta_full 0.992
_diffrn_measured_fraction_theta_max 0.992
_diffrn_measurement_device_type 'Rigaku R-AXIS RAPID'
_diffrn_measurement_method \w
_diffrn_radiation_type 'Mo K\a'
_diffrn_radiation_wavelength 0.71075
_diffrn_reflns_av_R_equivalents 0.0898
_diffrn_reflns_limit_h_max 9
_diffrn_reflns_limit_h_min -9
_diffrn_reflns_limit_k_max 8
_diffrn_reflns_limit_k_min -8
_diffrn_reflns_limit_l_max 32
_diffrn_reflns_limit_l_min -38
_diffrn_reflns_number 9285
_diffrn_reflns_theta_full 25.03
_diffrn_reflns_theta_max 25.03
_diffrn_standards_number 0
_exptl_absorpt_coefficient_mu 0.232
_exptl_absorpt_correction_T_max 0.986
_exptl_absorpt_correction_T_min 0.380
_exptl_absorpt_correction_type multi-scan
_exptl_absorpt_process_details 'ABSCOR (Rigaku, 1995)'
_exptl_crystal_colour Colorless
_exptl_crystal_density_diffrn 1.367
_exptl_crystal_density_method 'not measured'
_exptl_crystal_description Block
_exptl_crystal_F_000 736.00
_exptl_crystal_size_max 0.200
_exptl_crystal_size_mid 0.170
_exptl_crystal_size_min 0.060
_refine_diff_density_max 0.310
_refine_diff_density_min -0.290
_refine_ls_extinction_method none
_refine_ls_goodness_of_fit_ref 1.018
_refine_ls_hydrogen_treatment constr
_refine_ls_number_parameters 235
_refine_ls_number_reflns 3041
_refine_ls_number_restraints 0
_refine_ls_R_factor_gt 0.0800
_refine_ls_shift/su_max 0.000
_refine_ls_structure_factor_coef Fsqd
_refine_ls_weighting_details 'w = 1/[\s^2^(Fo^2^)+(0.1174P)^2^+0.0000P] where P=(Fo^2^+2Fc^2^)/3'
_refine_ls_weighting_scheme calc
_refine_ls_wR_factor_ref 0.2474
_reflns_number_gt 1467
_reflns_number_total 3041
_reflns_threshold_expression F^2^>2.0\s(F^2^)
_cod_data_source_file d0ra02256j1.cif
_cod_data_source_block User-defined_CCDC1
_cod_depositor_comments 'Adding full bibliography for 7240361--7240366.cif.'
_cod_database_code 7240363

loop_
_symmetry_equiv_pos_site_id
_symmetry_equiv_pos_as_xyz
1 +X,+Y,+Z
2 1/2-X,1/2+Y,1/2-Z
3 -X,-Y,-Z
4 1/2+X,1/2-Y,1/2+Z

loop_
_atom_site_label
_atom_site_type_symbol
_atom_site_fract_x
_atom_site_fract_y
_atom_site_fract_z
_atom_site_U_iso_or_equiv
_atom_site_adp_type
_atom_site_occupancy
_atom_site_symmetry_multiplicity
_atom_site_calc_flag
_atom_site_refinement_flags
_atom_site_disorder_assembly
_atom_site_disorder_group
Cl1 Cl -0.1489(2) 0.1095(2) 0.17579(4) 0.0904(6) Uani 1.0 4 d . . .
N1 N 0.0795(5) 0.1971(6) 0.44138(11) 0.0652(11) Uani 1.0 4 d . . .
N2 N 0.1329(6) 0.2275(6) 0.48194(11) 0.0729(12) Uani 1.0 4 d . . .
N3 N 0.1790(5) 0.4963(6) 0.44336(11) 0.0703(12) Uani 1.0 4 d . . .
N4 N 0.1421(7) 0.6494(7) 0.33347(13) 0.0863(15) Uani 1.0 4 d . . .
C1 C 0.1084(6) 0.3575(7) 0.41870(14) 0.0607(13) Uani 1.0 4 d . . .
C2 C 0.0690(7) 0.3481(7) 0.37583(13) 0.0601(13) Uani 1.0 4 d . . .
C3 C -0.0009(6) 0.1810(7) 0.35816(13) 0.0595(12) Uani 1.0 4 d . . .
C4 C -0.0343(6) 0.0232(7) 0.38392(14) 0.0658(14) Uani 1.0 4 d . . .
C5 C 0.0072(7) 0.0299(8) 0.42534(15) 0.0698(14) Uani 1.0 4 d . . .
C6 C 0.1907(7) 0.4107(8) 0.48063(15) 0.0735(15) Uani 1.0 4 d . . .
C7 C 0.1072(7) 0.5146(8) 0.35213(15) 0.0690(14) Uani 1.0 4 d . . .
C8 C -0.0354(7) 0.1611(7) 0.31299(14) 0.0620(13) Uani 1.0 4 d . . .
C9 C 0.0933(7) 0.2004(8) 0.28660(14) 0.0745(15) Uani 1.0 4 d . . .
C10 C 0.0598(8) 0.1827(8) 0.24431(15) 0.0797(16) Uani 1.0 4 d . . .
C11 C -0.1053(8) 0.1241(7) 0.22868(14) 0.0649(14) Uani 1.0 4 d . . .
C12 C -0.2354(8) 0.0853(7) 0.25389(14) 0.0721(15) Uani 1.0 4 d . . .
C13 C -0.2000(7) 0.0993(7) 0.29587(14) 0.0678(14) Uani 1.0 4 d . . .
C14 C 0.2621(7) 0.5057(9) 0.51879(15) 0.0832(17) Uani 1.0 4 d . . .
C15 C 0.3130(8) 0.6897(8) 0.52017(15) 0.0839(16) Uani 1.0 4 d . . .
C16 C 0.3964(7) 0.7886(8) 0.55561(14) 0.0700(14) Uani 1.0 4 d . . .
C17 C 0.4353(7) 0.7023(8) 0.59339(14) 0.0737(14) Uani 1.0 4 d . . .
C18 C 0.5136(7) 0.8016(8) 0.62632(14) 0.0786(16) Uani 1.0 4 d . . .
C19 C 0.5573(7) 0.9947(9) 0.62213(16) 0.0798(16) Uani 1.0 4 d . . .
C20 C 0.5208(8) 1.0839(8) 0.58532(17) 0.0842(17) Uani 1.0 4 d . . .
C21 C 0.4401(8) 0.9858(9) 0.55271(16) 0.0831(16) Uani 1.0 4 d . . .
H4 H -0.0870 -0.0902 0.3722 0.0790 Uiso 1.0 4 calc R . .
H5 H -0.0133 -0.0775 0.4423 0.0837 Uiso 1.0 4 calc R . .
H9 H 0.2063 0.2403 0.2976 0.0895 Uiso 1.0 4 calc R . .
H10 H 0.1486 0.2102 0.2266 0.0956 Uiso 1.0 4 calc R . .
H12 H -0.3491 0.0491 0.2426 0.0865 Uiso 1.0 4 calc R . .
H13 H -0.2885 0.0666 0.3133 0.0813 Uiso 1.0 4 calc R . .
H14 H 0.2721 0.4325 0.5434 0.0998 Uiso 1.0 4 calc R . .
H15 H 0.2929 0.7628 0.4957 0.1007 Uiso 1.0 4 calc R . .
H17 H 0.4070 0.5700 0.5967 0.0884 Uiso 1.0 4 calc R . .
H18 H 0.5376 0.7383 0.6518 0.0943 Uiso 1.0 4 calc R . .
H19 H 0.6120 1.0641 0.6447 0.0957 Uiso 1.0 4 calc R . .
H20 H 0.5518 1.2156 0.5823 0.1010 Uiso 1.0 4 calc R . .
H21 H 0.4130 1.0519 0.5276 0.0997 Uiso 1.0 4 calc R . .

loop_
_atom_site_aniso_label
_atom_site_aniso_U_11
_atom_site_aniso_U_22
_atom_site_aniso_U_33
_atom_site_aniso_U_12
_atom_site_aniso_U_13
_atom_site_aniso_U_23
Cl1 0.1302(14) 0.0887(11) 0.0506(8) -0.0035(9) -0.0030(8) -0.0075(7)
N1 0.081(3) 0.063(3) 0.051(3) -0.002(3) -0.0009(19) 0.003(3)
N2 0.097(4) 0.073(3) 0.047(3) -0.008(3) -0.009(2) 0.001(3)
N3 0.086(3) 0.070(3) 0.054(3) -0.005(3) 0.000(2) -0.002(3)
N4 0.114(4) 0.077(4) 0.069(3) -0.014(3) 0.014(3) 0.001(3)
C1 0.069(4) 0.058(3) 0.055(3) 0.004(3) 0.001(3) -0.000(3)
C2 0.077(4) 0.058(3) 0.045(3) 0.003(3) 0.004(3) 0.002(3)
C3 0.066(3) 0.059(3) 0.052(3) 0.006(3) 0.003(3) -0.004(3)
C4 0.081(4) 0.058(3) 0.058(3) 0.002(3) -0.002(3) -0.001(3)
C5 0.089(4) 0.056(3) 0.064(4) -0.007(3) 0.004(3) 0.005(3)
C6 0.085(4) 0.080(4) 0.053(3) -0.006(3) -0.008(3) 0.003(3)
C7 0.086(4) 0.065(4) 0.055(3) -0.001(3) 0.002(3) -0.009(3)
C8 0.076(4) 0.055(3) 0.055(3) 0.004(3) 0.001(3) -0.004(3)
C9 0.082(4) 0.086(4) 0.056(3) -0.006(3) 0.004(3) -0.007(3)
C10 0.088(5) 0.089(4) 0.062(4) 0.000(4) 0.013(3) 0.001(3)
C11 0.086(4) 0.051(3) 0.056(3) 0.002(3) -0.000(3) -0.005(3)
C12 0.085(4) 0.066(4) 0.065(4) -0.014(3) 0.000(3) -0.010(3)
C13 0.091(4) 0.059(3) 0.053(3) -0.017(3) 0.003(3) -0.000(3)
C14 0.111(5) 0.082(4) 0.055(3) -0.006(4) -0.009(3) 0.001(3)
C15 0.106(5) 0.081(4) 0.062(4) -0.004(4) -0.007(3) -0.001(4)
C16 0.080(4) 0.066(4) 0.062(3) -0.001(3) -0.003(3) 0.001(3)
C17 0.087(4) 0.070(4) 0.063(3) -0.003(3) -0.003(3) -0.004(3)
C18 0.089(4) 0.085(4) 0.059(3) 0.004(4) -0.006(3) -0.004(3)
C19 0.091(4) 0.075(4) 0.073(4) -0.002(4) 0.002(3) -0.021(4)
C20 0.098(5) 0.068(4) 0.087(4) -0.008(3) 0.006(4) -0.012(4)
C21 0.099(5) 0.075(4) 0.074(4) 0.001(4) -0.001(3) 0.006(4)

loop_
_atom_type_symbol
_atom_type_description
_atom_type_scat_dispersion_real
_atom_type_scat_dispersion_imag
_atom_type_scat_source
C C 0.0033 0.0016
;
International Tables for Crystallography
(1992, Vol. C, Tables 4.2.6.8 and 6.1.1.4)
;
H H 0.0000 0.0000
;
International Tables for Crystallography
(1992, Vol. C, Table 6.1.1.4)
;
N N 0.0061 0.0033
;
International Tables for Crystallography
(1992, Vol. C, Tables 4.2.6.8 and 6.1.1.4)
;
Cl Cl 0.1484 0.1585
;
International Tables for Crystallography
(1992, Vol. C, Tables 4.2.6.8 and 6.1.1.4)
;

loop_
_geom_angle_atom_site_label_1
_geom_angle_atom_site_label_2
_geom_angle_atom_site_label_3
_geom_angle
_geom_angle_publ_flag
_geom_angle_site_symmetry_1
_geom_angle_site_symmetry_2
_geom_angle_site_symmetry_3
N2 N1 C1 110.7(4) yes . . .
N2 N1 C5 125.4(4) yes . . .
C1 N1 C5 123.9(4) yes . . .
N1 N2 C6 100.7(4) yes . . .
C1 N3 C6 103.0(5) yes . . .
N1 C1 N3 109.2(4) yes . . .
N1 C1 C2 118.3(4) yes . . .
N3 C1 C2 132.4(5) yes . . .
C1 C2 C3 119.9(5) yes . . .
C1 C2 C7 117.8(5) yes . . .
C3 C2 C7 122.3(4) yes . . .
C2 C3 C4 118.6(4) yes . . .
C2 C3 C8 121.7(4) yes . . .
C4 C3 C8 119.7(4) yes . . .
C3 C4 C5 121.8(5) yes . . .
N1 C5 C4 117.6(5) yes . . .
N2 C6 N3 116.4(5) yes . . .
N2 C6 C14 119.5(5) yes . . .
N3 C6 C14 124.2(5) yes . . .
N4 C7 C2 178.3(6) yes . . .
C3 C8 C9 121.7(5) yes . . .
C3 C8 C13 120.4(5) yes . . .
C9 C8 C13 118.0(5) yes . . .
C8 C9 C10 121.4(5) yes . . .
C9 C10 C11 118.7(5) yes . . .
Cl1 C11 C10 118.6(4) yes . . .
Cl1 C11 C12 120.0(4) yes . . .
C10 C11 C12 121.3(5) yes . . .
C11 C12 C13 119.6(5) yes . . .
C8 C13 C12 121.0(5) yes . . .
C6 C14 C15 122.7(5) yes . . .
C14 C15 C16 125.9(5) yes . . .
C15 C16 C17 124.1(5) yes . . .
C15 C16 C21 119.6(5) yes . . .
C17 C16 C21 116.3(5) yes . . .
C16 C17 C18 122.3(5) yes . . .
C17 C18 C19 119.8(5) yes . . .
C18 C19 C20 119.4(5) yes . . .
C19 C20 C21 120.8(6) yes . . .
C16 C21 C20 121.4(5) yes . . .
C3 C4 H4 119.129 no . . .
C5 C4 H4 119.109 no . . .
N1 C5 H5 121.207 no . . .
C4 C5 H5 121.226 no . . .
C8 C9 H9 119.290 no . . .
C10 C9 H9 119.318 no . . .
C9 C10 H10 120.627 no . . .
C11 C10 H10 120.650 no . . .
C11 C12 H12 120.202 no . . .
C13 C12 H12 120.192 no . . .
C8 C13 H13 119.513 no . . .
C12 C13 H13 119.526 no . . .
C6 C14 H14 118.631 no . . .
C15 C14 H14 118.627 no . . .
C14 C15 H15 117.046 no . . .
C16 C15 H15 117.036 no . . .
C16 C17 H17 118.858 no . . .
C18 C17 H17 118.855 no . . .
C17 C18 H18 120.104 no . . .
C19 C18 H18 120.115 no . . .
C18 C19 H19 120.300 no . . .
C20 C19 H19 120.326 no . . .
C19 C20 H20 119.570 no . . .
C21 C20 H20 119.606 no . . .
C16 C21 H21 119.296 no . . .
C20 C21 H21 119.297 no . . .

loop_
_geom_bond_atom_site_label_1
_geom_bond_atom_site_label_2
_geom_bond_distance
_geom_bond_publ_flag
_geom_bond_site_symmetry_1
_geom_bond_site_symmetry_2
Cl1 C11 1.743(6) yes . .
N1 N2 1.376(6) yes . .
N1 C1 1.366(7) yes . .
N1 C5 1.369(7) yes . .
N2 C6 1.346(7) yes . .
N3 C1 1.341(6) yes . .
N3 C6 1.356(7) yes . .
N4 C7 1.160(7) yes . .
C1 C2 1.416(7) yes . .
C2 C3 1.382(7) yes . .
C2 C7 1.434(7) yes . .
C3 C4 1.419(7) yes . .
C3 C8 1.491(7) yes . .
C4 C5 1.371(7) yes . .
C6 C14 1.479(8) yes . .
C8 C9 1.392(8) yes . .
C8 C13 1.403(7) yes . .
C9 C10 1.396(7) yes . .
C10 C11 1.384(8) yes . .
C11 C12 1.373(8) yes . .
C12 C13 1.385(7) yes . .
C14 C15 1.333(9) yes . .
C15 C16 1.451(7) yes . .
C16 C17 1.386(7) yes . .
C16 C21 1.411(8) yes . .
C17 C18 1.376(7) yes . .
C18 C19 1.388(9) yes . .
C19 C20 1.365(8) yes . .
C20 C21 1.371(8) yes . .
C4 H4 0.950 no . .
C5 H5 0.950 no . .
C9 H9 0.950 no . .
C10 H10 0.950 no . .
C12 H12 0.950 no . .
C13 H13 0.950 no . .
C14 H14 0.950 no . .
C15 H15 0.950 no . .
C17 H17 0.950 no . .
C18 H18 0.950 no . .
C19 H19 0.950 no . .
C20 H20 0.950 no . .
C21 H21 0.950 no . .

loop_
_geom_contact_atom_site_label_1
_geom_contact_atom_site_label_2
_geom_contact_distance
_geom_contact_publ_flag
_geom_contact_site_symmetry_1
_geom_contact_site_symmetry_2
N1 C3 2.752(7) no . .
N1 C14 3.519(7) no . .
N2 C2 3.575(7) no . .
N3 C5 3.519(8) no . .
N3 C7 3.002(7) no . .
N3 C15 2.962(7) no . .
N4 C1 3.478(8) no . .
N4 C3 3.539(8) no . .
N4 C9 3.476(8) no . .
C1 C4 2.766(7) no . .
C1 C14 3.547(8) no . .
C2 C5 2.802(8) no . .
C2 C6 3.515(8) no . .
C2 C9 3.122(8) no . .
C4 C13 3.103(8) no . .
C5 C6 3.435(8) no . .
C7 C8 2.933(8) no . .
C7 C9 3.055(8) no . .
C8 C11 2.786(8) no . .
C9 C12 2.769(8) no . .
C10 C13 2.777(8) no . .
C14 C17 3.011(8) no . .
C16 C19 2.806(8) no . .
C17 C20 2.741(9) no . .
C18 C21 2.748(8) no . .
Cl1 C17 3.562(6) no . 4_454
Cl1 C18 3.554(7) no . 4_454
N1 C15 3.444(8) no . 3_566
N2 C14 3.542(8) no . 3_566
N2 C15 3.456(9) no . 3_566
N2 C21 3.580(7) no . 1_545
N3 C17 3.558(8) no . 3_666
N4 C4 3.412(8) no . 1_565
N4 C10 3.571(8) no . 2_555
N4 C19 3.597(8) no . 3_676
C1 C17 3.571(9) no . 3_666
C1 C18 3.533(8) no . 3_666
C2 C18 3.365(9) no . 3_666
C4 N4 3.412(8) no . 1_545
C5 C16 3.440(9) no . 3_566
C5 C21 3.559(9) no . 3_566
C6 C6 3.505(9) no . 3_566
C6 C14 3.515(9) no . 3_566
C10 N4 3.571(8) no . 2_545
C11 C12 3.484(8) no . 2_455
C12 C11 3.484(8) no . 2_445
C12 C12 3.479(8) no . 2_445
C12 C12 3.479(8) no . 2_455
C14 N2 3.542(8) no . 3_566
C14 C6 3.515(9) no . 3_566
C15 N1 3.444(8) no . 3_566
C15 N2 3.456(9) no . 3_566
C16 C5 3.440(9) no . 3_566
C17 Cl1 3.562(6) no . 4_555
C17 N3 3.558(8) no . 3_666
C17 C1 3.571(9) no . 3_666
C18 Cl1 3.554(7) no . 4_555
C18 C1 3.533(8) no . 3_666
C18 C2 3.365(9) no . 3_666
C19 N4 3.597(8) no . 3_676
C21 N2 3.580(7) no . 1_565
C21 C5 3.559(9) no . 3_566
Cl1 H10 2.7960 no . .
Cl1 H12 2.8096 no . .
N1 H4 3.2034 no . .
N2 H5 2.6767 no . .
N2 H14 2.6183 no . .
N3 H14 3.3293 no . .
N3 H15 2.6220 no . .
N4 H9 3.1232 no . .
C1 H5 3.2664 no . .
C2 H4 3.2613 no . .
C2 H9 2.9501 no . .
C3 H5 3.2996 no . .
C3 H9 2.6756 no . .
C3 H13 2.6642 no . .
C4 H13 2.9138 no . .
C6 H15 2.5968 no . .
C7 H9 2.7595 no . .
C8 H4 2.6618 no . .
C8 H10 3.2873 no . .
C8 H12 3.2825 no . .
C9 H13 3.2546 no . .
C10 H12 3.2590 no . .
C11 H9 3.2486 no . .
C11 H13 3.2391 no . .
C12 H10 3.2603 no . .
C13 H4 2.8949 no . .
C13 H9 3.2553 no . .
C14 H17 2.7360 no . .
C15 H17 2.6841 no . .
C15 H21 2.6286 no . .
C16 H14 2.6627 no . .
C16 H18 3.2705 no . .
C16 H20 3.2794 no . .
C17 H14 2.7222 no . .
C17 H15 3.3246 no . .
C17 H19 3.2503 no . .
C17 H21 3.2390 no . .
C18 H20 3.2356 no . .
C19 H17 3.2432 no . .
C19 H21 3.2290 no . .
C20 H18 3.2353 no . .
C21 H15 2.6078 no . .
C21 H17 3.2403 no . .
C21 H19 3.2365 no . .
H4 H5 2.3257 no . .
H4 H13 2.6060 no . .
H9 H10 2.3450 no . .
H12 H13 2.3317 no . .
H14 H15 2.7830 no . .
H14 H17 2.1754 no . .
H15 H21 2.4064 no . .
H17 H18 2.3104 no . .
H18 H19 2.3444 no . .
H19 H20 2.3133 no . .
H20 H21 2.3050 no . .
Cl1 H4 3.2185 no . 2_455
Cl1 H13 3.2269 no . 2_455
Cl1 H17 2.9433 no . 4_454
Cl1 H18 2.9410 no . 4_454
Cl1 H19 3.2373 no . 4_464
N2 H5 2.9124 no . 3_556
N2 H15 3.4604 no . 1_545
N2 H15 3.4000 no . 3_566
N2 H21 2.7903 no . 1_545
N3 H5 3.2982 no . 1_565
N3 H14 3.5500 no . 3_566
N3 H17 3.5598 no . 3_666
N3 H20 3.0378 no . 3_676
N4 H4 2.8830 no . 1_565
N4 H10 2.6755 no . 2_555
N4 H12 3.2880 no . 2_455
N4 H19 2.7877 no . 3_676
N4 H20 3.5960 no . 3_676
C1 H14 3.5711 no . 3_566
C2 H18 3.2712 no . 3_666
C3 H19 3.4349 no . 3_666
C4 H19 3.4931 no . 3_666
C5 H15 3.5637 no . 1_545
C6 H21 3.3188 no . 1_545
C7 H4 3.2092 no . 1_565
C7 H10 3.5796 no . 2_555
C7 H12 3.5500 no . 2_455
C7 H18 3.2458 no . 3_666
C8 H12 3.3268 no . 2_455
C9 H12 3.1536 no . 2_455
C9 H18 3.3598 no . 3_666
C9 H19 3.5617 no . 3_666
C10 H12 3.0567 no . 2_455
C11 H12 3.1193 no . 2_455
C11 H13 3.4307 no . 2_455
C12 H12 3.2773 no . 2_455
C13 H12 3.3946 no . 2_455
C13 H18 3.4098 no . 3_566
C14 H20 3.5390 no . 1_545
C14 H21 3.3533 no . 1_545
C15 H21 3.2572 no . 3_676
C16 H5 3.5551 no . 3_566
C16 H21 3.3876 no . 3_676
C17 H20 3.5148 no . 1_545
C18 H9 3.1656 no . 3_666
C18 H13 2.8800 no . 3_566
C19 H9 3.4741 no . 3_666
C19 H13 3.1029 no . 3_566
C20 H14 3.3037 no . 1_565
C20 H15 3.2974 no . 3_676
C20 H17 3.5065 no . 1_565
C21 H5 3.3450 no . 3_566
C21 H14 3.3553 no . 1_565
C21 H15 3.2064 no . 3_676
C21 H21 2.9627 no . 3_676
H4 Cl1 3.2185 no . 2_445
H4 N4 2.8830 no . 1_545
H4 C7 3.2092 no . 1_545
H5 N2 2.9124 no . 3_556
H5 N3 3.2982 no . 1_545
H5 C16 3.5551 no . 3_566
H5 C21 3.3450 no . 3_566
H5 H14 3.2169 no . 3_556
H5 H15 3.0176 no . 1_545
H5 H21 3.2968 no . 3_566
H9 C18 3.1656 no . 3_666
H9 C19 3.4741 no . 3_666
H9 H10 3.5506 no . 2_555
H9 H18 2.4642 no . 3_666
H9 H19 3.0871 no . 3_666
H10 N4 2.6755 no . 2_545
H10 C7 3.5796 no . 2_545
H10 H9 3.5506 no . 2_545
H10 H12 3.4892 no . 2_455
H10 H19 3.1028 no . 4_464
H12 N4 3.2880 no . 2_445
H12 C7 3.5500 no . 2_445
H12 C8 3.3268 no . 2_445
H12 C9 3.1536 no . 2_445
H12 C10 3.0567 no . 2_445
H12 C11 3.1193 no . 2_445
H12 C12 3.2773 no . 2_445
H12 C13 3.3946 no . 2_445
H12 H10 3.4892 no . 2_445
H13 Cl1 3.2269 no . 2_445
H13 C11 3.4307 no . 2_445
H13 C18 2.8800 no . 3_566
H13 C19 3.1029 no . 3_566
H13 H18 2.6708 no . 3_566
H13 H19 3.0692 no . 3_566
H14 N3 3.5500 no . 3_566
H14 C1 3.5711 no . 3_566
H14 C20 3.3037 no . 1_545
H14 C21 3.3553 no . 1_545
H14 H5 3.2169 no . 3_556
H14 H20 2.8310 no . 1_545
H14 H21 2.9110 no . 1_545
H15 N2 3.4604 no . 1_565
H15 N2 3.4000 no . 3_566
H15 C5 3.5637 no . 1_565
H15 C20 3.2974 no . 3_676
H15 C21 3.2064 no . 3_676
H15 H5 3.0176 no . 1_565
H15 H20 2.9154 no . 3_676
H15 H21 2.7549 no . 3_676
H17 Cl1 2.9433 no . 4_555
H17 N3 3.5598 no . 3_666
H17 C20 3.5065 no . 1_545
H17 H20 2.7513 no . 1_545
H18 Cl1 2.9410 no . 4_555
H18 C2 3.2712 no . 3_666
H18 C7 3.2458 no . 3_666
H18 C9 3.3598 no . 3_666
H18 C13 3.4098 no . 3_566
H18 H9 2.4642 no . 3_666
H18 H13 2.6708 no . 3_566
H19 Cl1 3.2373 no . 4_565
H19 N4 2.7877 no . 3_676
H19 C3 3.4349 no . 3_666
H19 C4 3.4931 no . 3_666
H19 C9 3.5617 no . 3_666
H19 H9 3.0871 no . 3_666
H19 H10 3.1028 no . 4_565
H19 H13 3.0692 no . 3_566
H20 N3 3.0378 no . 3_676
H20 N4 3.5960 no . 3_676
H20 C14 3.5390 no . 1_565
H20 C17 3.5148 no . 1_565
H20 H14 2.8310 no . 1_565
H20 H15 2.9154 no . 3_676
H20 H17 2.7513 no . 1_565
H21 N2 2.7903 no . 1_565
H21 C6 3.3188 no . 1_565
H21 C14 3.3533 no . 1_565
H21 C15 3.2572 no . 3_676
H21 C16 3.3876 no . 3_676
H21 C21 2.9627 no . 3_676
H21 H5 3.2968 no . 3_566
H21 H14 2.9110 no . 1_565
H21 H15 2.7549 no . 3_676
H21 H21 2.4451 no . 3_676

loop_
_geom_torsion_atom_site_label_1
_geom_torsion_atom_site_label_2
_geom_torsion_atom_site_label_3
_geom_torsion_atom_site_label_4
_geom_torsion
_geom_torsion_publ_flag
_geom_torsion_site_symmetry_1
_geom_torsion_site_symmetry_2
_geom_torsion_site_symmetry_3
_geom_torsion_site_symmetry_4
N2 N1 C1 N3 -0.6(5) no . . . .
N2 N1 C1 C2 176.8(4) no . . . .
C1 N1 N2 C6 0.5(5) no . . . .
N2 N1 C5 C4 -178.3(4) no . . . .
C5 N1 N2 C6 -179.6(4) no . . . .
C1 N1 C5 C4 1.5(7) no . . . .
C5 N1 C1 N3 179.6(4) no . . . .
C5 N1 C1 C2 -3.0(7) no . . . .
N1 N2 C6 N3 -0.3(6) no . . . .
N1 N2 C6 C14 179.9(4) no . . . .
C1 N3 C6 N2 -0.1(6) no . . . .
C1 N3 C6 C14 179.8(5) no . . . .
C6 N3 C1 N1 0.4(5) no . . . .
C6 N3 C1 C2 -176.5(5) no . . . .
N1 C1 C2 C3 1.6(7) no . . . .
N1 C1 C2 C7 -177.3(4) no . . . .
N3 C1 C2 C3 178.3(5) no . . . .
N3 C1 C2 C7 -0.6(8) no . . . .
C1 C2 C3 C4 1.1(7) no . . . .
C1 C2 C3 C8 -176.7(4) no . . . .
C7 C2 C3 C4 179.9(4) no . . . .
C7 C2 C3 C8 2.2(7) no . . . .
C2 C3 C4 C5 -2.6(7) no . . . .
C2 C3 C8 C9 51.8(7) no . . . .
C2 C3 C8 C13 -128.9(5) no . . . .
C4 C3 C8 C9 -126.0(5) no . . . .
C4 C3 C8 C13 53.4(6) no . . . .
C8 C3 C4 C5 175.2(4) no . . . .
C3 C4 C5 N1 1.4(7) no . . . .
N2 C6 C14 C15 -176.4(5) no . . . .
N3 C6 C14 C15 3.8(9) no . . . .
C3 C8 C9 C10 -179.6(4) no . . . .
C3 C8 C13 C12 178.2(4) no . . . .
C9 C8 C13 C12 -2.5(7) no . . . .
C13 C8 C9 C10 1.1(7) no . . . .
C8 C9 C10 C11 -0.1(8) no . . . .
C9 C10 C11 Cl1 178.0(4) no . . . .
C9 C10 C11 C12 0.5(7) no . . . .
Cl1 C11 C12 C13 -179.3(3) no . . . .
C10 C11 C12 C13 -1.9(7) no . . . .
C11 C12 C13 C8 2.9(7) no . . . .
C6 C14 C15 C16 -175.0(5) no . . . .
C14 C15 C16 C17 0.3(9) no . . . .
C14 C15 C16 C21 -178.8(5) no . . . .
C15 C16 C17 C18 -179.6(5) no . . . .
C15 C16 C21 C20 -179.2(5) no . . . .
C17 C16 C21 C20 1.7(8) no . . . .
C21 C16 C17 C18 -0.5(8) no . . . .
C16 C17 C18 C19 -0.5(8) no . . . .
C17 C18 C19 C20 0.4(8) no . . . .
C18 C19 C20 C21 0.7(8) no . . . .
C19 C20 C21 C16 -1.8(9) no . . . .
